data_4074998
loop_
_publ_author_name
'Pe\<skov\'a, Mark\'eta'
'\<Sim\%unek, Petr'
'Bertolasi, Valerio'
'Mach\'a\<cek, Vladim\'ir'
'Ly\<cka, Anton\'in'

_publ_section_title
;
 Novel 5-(4-Substituted-phenyldiazenyl)-1,3,2\l4-oxazaborines and Their
 Rearrangement to 1,2,4,3\l4-Triazaborines
;
_journal_issue 8
_journal_name_full Organometallics
_journal_page_first 2025
_journal_paper_doi 10.1021/om051078x
_journal_volume 25
_journal_year 2006
_chemical_formula_moiety 'C31 H31 B N4 O, C7 H8'
_chemical_formula_sum 'C38 H39 B N4 O'
_chemical_formula_weight 578.54
_chemical_name_systematic
;
 ?
;
_space_group_IT_number 14
_symmetry_cell_setting monoclinic
_symmetry_space_group_name_Hall '-P 2ybc'
_symmetry_space_group_name_H-M 'P 1 21/c 1'
_atom_sites_solution_hydrogens difmap
_atom_sites_solution_primary direct
_atom_sites_solution_secondary difmap
_audit_creation_method SHELXL-97
_cell_angle_alpha 90.00
_cell_angle_beta 90.618(1)
_cell_angle_gamma 90.00
_cell_formula_units_Z 4
_cell_length_a 10.7896(2)
_cell_length_b 13.9550(3)
_cell_length_c 22.3431(6)
_cell_measurement_reflns_used 6837
_cell_measurement_temperature 295
_cell_measurement_theta_max 28.0
_cell_measurement_theta_min 3.0
_cell_volume 3363.98(13)
_computing_cell_refinement 'Denzo SMN (Otwinowski & Minor, 1997)'
_computing_data_collection 'COLLECT (Nonius, 1997)'
_computing_data_reduction 'Denzo SMN (Otwinowski & Minor, 1997)'
_computing_molecular_graphics 'ORTEP III (Burnett & Johnson, 1996)'
_computing_publication_material
;
SHELXL-97 (Sheldrick, 1997), PARST (Nardelli, 1995)
;
_computing_structure_refinement 'SHELXL-97 (Sheldrick, 1997)'
_computing_structure_solution 'SIR97 (Altomare et al., 1999)'
_diffrn_ambient_temperature 295
_diffrn_measured_fraction_theta_full 0.989
_diffrn_measured_fraction_theta_max 0.989
_diffrn_measurement_device_type 'Nonius Kappa CCD'
_diffrn_measurement_method '\f scans and \w scans'
_diffrn_radiation_monochromator graphite
_diffrn_radiation_source 'fine-focus sealed tube'
_diffrn_radiation_type MoK\a
_diffrn_radiation_wavelength 0.71073
_diffrn_reflns_av_R_equivalents 0.0470
_diffrn_reflns_av_sigmaI/netI 0.0762
_diffrn_reflns_limit_h_max 14
_diffrn_reflns_limit_h_min -14
_diffrn_reflns_limit_k_max 18
_diffrn_reflns_limit_k_min -16
_diffrn_reflns_limit_l_max 29
_diffrn_reflns_limit_l_min -29
_diffrn_reflns_number 23857
_diffrn_reflns_theta_full 27.86
_diffrn_reflns_theta_max 28.0
_diffrn_reflns_theta_min 3.0
_exptl_absorpt_coefficient_mu 0.069
_exptl_absorpt_correction_type none
_exptl_crystal_colour orange
_exptl_crystal_density_diffrn 1.142
_exptl_crystal_density_method 'not measured'
_exptl_crystal_description irregular
_exptl_crystal_F_000 1232
_exptl_crystal_size_max 0.45
_exptl_crystal_size_mid 0.37
_exptl_crystal_size_min 0.19
_refine_diff_density_max 0.160
_refine_diff_density_min -0.124
_refine_diff_density_rms 0.027
_refine_ls_extinction_method none
_refine_ls_goodness_of_fit_ref 1.000
_refine_ls_hydrogen_treatment mixed
_refine_ls_matrix_type full
_refine_ls_number_parameters 533
_refine_ls_number_reflns 7922
_refine_ls_number_restraints 0
_refine_ls_restrained_S_all 1.000
_refine_ls_R_factor_all 0.1576
_refine_ls_R_factor_gt 0.0626
_refine_ls_shift/su_max 0.004
_refine_ls_shift/su_mean 0.000
_refine_ls_structure_factor_coef Fsqd
_refine_ls_weighting_details 'calc w=1/[\s^2^(Fo^2^)+(0.0829P)^2^+0.2966P] where P=(Fo^2^+2Fc^2^)/3'
_refine_ls_weighting_scheme calc
_refine_ls_wR_factor_gt 0.1444
_refine_ls_wR_factor_ref 0.1888
_reflns_number_gt 3613
_reflns_number_total 7922
_reflns_threshold_expression I>2sigma(I)
_cod_data_source_file om051078xsi20060202_021337.cif
_cod_data_source_block (13)
_cod_original_cell_volume 3364.0(1)
_cod_original_sg_symbol_H-M 'P 21/c'
_cod_database_code 4074998

loop_
_symmetry_equiv_pos_as_xyz
'x, y, z'
'-x, y+1/2, -z+1/2'
'-x, -y, -z'
'x, -y-1/2, z-1/2'

loop_
_atom_site_label
_atom_site_type_symbol
_atom_site_fract_x
_atom_site_fract_y
_atom_site_fract_z
_atom_site_U_iso_or_equiv
_atom_site_adp_type
_atom_site_occupancy
_atom_site_symmetry_multiplicity
_atom_site_calc_flag
_atom_site_refinement_flags
O1 O 0.45235(12) 0.31072(8) 0.08378(6) 0.0623(4) Uani 1 1 d .
N1 N 0.42089(16) 0.18074(11) 0.15617(7) 0.0666(5) Uani 1 1 d .
N2 N 0.62420(16) 0.10868(11) 0.03291(8) 0.0676(5) Uani 1 1 d .
N3 N 0.66150(17) 0.02913(12) 0.05114(8) 0.0753(5) Uani 1 1 d .
N4 N 1.0183(2) -0.15382(18) -0.08973(13) 0.1162(8) Uani 1 1 d .
B1 B 0.4507(2) 0.29180(15) 0.15077(10) 0.0612(6) Uani 1 1 d .
C1 C 0.46999(19) 0.12039(13) 0.11879(9) 0.0611(5) Uani 1 1 d .
C2 C 0.53899(18) 0.15861(12) 0.06886(9) 0.0594(5) Uani 1 1 d .
C3 C 0.51292(18) 0.25057(12) 0.04963(8) 0.0573(5) Uani 1 1 d .
C4 C 0.3410(4) 0.1474(2) 0.20526(16) 0.1020(10) Uani 1 1 d .
C5 C 0.4479(3) 0.01484(15) 0.12456(15) 0.0797(7) Uani 1 1 d .
C6 C 0.7521(2) -0.01328(14) 0.01281(10) 0.0692(6) Uani 1 1 d .
C7 C 0.7851(2) -0.10594(16) 0.02487(14) 0.0914(8) Uani 1 1 d .
C8 C 0.8716(3) -0.15235(19) -0.00946(15) 0.0988(9) Uani 1 1 d .
C9 C 0.9304(2) -0.10711(17) -0.05637(12) 0.0835(7) Uani 1 1 d .
C10 C 0.8962(3) -0.01349(19) -0.06842(13) 0.0897(7) Uani 1 1 d .
C11 C 0.8087(2) 0.03324(18) -0.03367(11) 0.0811(7) Uani 1 1 d .
C12 C 1.0719(4) -0.2422(3) -0.0698(3) 0.1316(15) Uani 1 1 d .
C13 C 1.0735(4) -0.1070(3) -0.14028(19) 0.1457(14) Uani 1 1 d .
H131 H 1.0095 -0.0830 -0.1664 0.173(18) Uiso 1 1 calc R
H132 H 1.1238 -0.1521 -0.1616 0.214(19) Uiso 1 1 calc R
H133 H 1.1242 -0.0548 -0.1266 0.257 Uiso 1 1 calc R
C14 C 0.54562(19) 0.29008(13) -0.00963(9) 0.0612(5) Uani 1 1 d .
C15 C 0.5383(2) 0.23593(16) -0.06160(9) 0.0751(6) Uani 1 1 d .
C16 C 0.5664(3) 0.2762(2) -0.11613(11) 0.0930(8) Uani 1 1 d .
C17 C 0.6017(3) 0.3706(2) -0.11951(13) 0.1001(9) Uani 1 1 d .
C18 C 0.6071(3) 0.42523(19) -0.06921(13) 0.0967(8) Uani 1 1 d .
C19 C 0.5782(2) 0.38566(15) -0.01387(11) 0.0791(6) Uani 1 1 d .
C20 C 0.3406(2) 0.35706(13) 0.17705(9) 0.0650(5) Uani 1 1 d .
C21 C 0.2276(2) 0.3658(2) 0.14732(14) 0.0886(7) Uani 1 1 d .
C22 C 0.1333(3) 0.4243(2) 0.16758(17) 0.1082(9) Uani 1 1 d .
C23 C 0.1499(3) 0.4757(2) 0.21920(17) 0.1068(10) Uani 1 1 d .
C24 C 0.2593(3) 0.46897(19) 0.25026(15) 0.0982(9) Uani 1 1 d .
C25 C 0.3535(3) 0.41023(16) 0.22901(11) 0.0794(7) Uani 1 1 d .
C26 C 0.58461(19) 0.31385(13) 0.18010(9) 0.0621(5) Uani 1 1 d .
C27 C 0.6432(2) 0.40132(16) 0.16901(12) 0.0789(6) Uani 1 1 d .
C28 C 0.7542(3) 0.4263(2) 0.19552(13) 0.0928(8) Uani 1 1 d .
C29 C 0.8104(3) 0.3646(2) 0.23434(14) 0.1002(8) Uani 1 1 d .
C30 C 0.7571(3) 0.2770(2) 0.24627(13) 0.0967(8) Uani 1 1 d .
C31 C 0.6464(2) 0.25288(18) 0.21925(10) 0.0774(6) Uani 1 1 d .
C1A C 0.0787(9) 0.2595(4) 0.3333(3) 0.282(6) Uani 1 1 d G
C2A C -0.0296(5) 0.2261(6) 0.3755(4) 0.227(8) Uani 0.50 1 d PG
C3A C 0.0056(5) 0.1508(6) 0.4073(3) 0.244(16) Uani 0.50 1 d PG
C4A C 0.1384(6) 0.1267(4) 0.4192(2) 0.0978(19) Uani 0.50 1 d PG
C5A C 0.2199(4) 0.1692(4) 0.3846(3) 0.086(2) Uani 0.50 1 d PG
C6A C 0.1901(8) 0.2309(5) 0.3435(3) 0.256(13) Uani 0.50 1 d PG
C1B C 0.1582(10) 0.0578(5) 0.4582(3) 0.241(3) Uani 1 1 d G
C2B C 0.0231(7) 0.0971(6) 0.4348(4) 0.213(7) Uani 0.50 1 d PG
C3B C 0.0074(5) 0.1480(7) 0.4001(4) 0.194(11) Uani 0.50 1 d PG
C4B C 0.1214(8) 0.1953(5) 0.3665(3) 0.158(4) Uani 0.50 1 d PG
C5B C 0.2246(6) 0.1726(6) 0.3880(4) 0.62(5) Uani 0.50 1 d PG
C6B C 0.2431(6) 0.1099(6) 0.4304(4) 0.239(10) Uani 0.50 1 d PG
H41 H 0.376(3) 0.096(3) 0.2245(18) 0.160(15) Uiso 1 1 d .
H42 H 0.336(3) 0.199(3) 0.2333(17) 0.149(12) Uiso 1 1 d .
H43 H 0.249(6) 0.136(4) 0.189(3) 0.26(3) Uiso 1 1 d .
H51 H 0.365(3) 0.0075(19) 0.1362(13) 0.107(9) Uiso 1 1 d .
H52 H 0.506(3) -0.018(2) 0.1531(16) 0.146(12) Uiso 1 1 d .
H53 H 0.452(3) -0.014(2) 0.0835(14) 0.117(9) Uiso 1 1 d .
H7 H 0.745(3) -0.140(2) 0.0604(13) 0.113(8) Uiso 1 1 d .
H8 H 0.894(2) -0.220(2) 0.0006(12) 0.118(9) Uiso 1 1 d .
H10 H 0.935(2) 0.0241(17) -0.1008(12) 0.096(7) Uiso 1 1 d .
H11 H 0.790(2) 0.100(2) -0.0404(12) 0.110(8) Uiso 1 1 d .
H121 H 1.110(4) -0.269(3) -0.1011(19) 0.161(14) Uiso 1 1 d .
H122 H 1.009(3) -0.294(2) -0.0583(15) 0.135(11) Uiso 1 1 d .
H123 H 1.100(4) -0.243(3) -0.022(2) 0.177(17) Uiso 1 1 d .
H15 H 0.510(2) 0.1701(17) -0.0590(10) 0.086(7) Uiso 1 1 d .
H16 H 0.560(2) 0.2320(18) -0.1532(12) 0.101(8) Uiso 1 1 d .
H17 H 0.617(2) 0.4004(19) -0.1592(13) 0.111(8) Uiso 1 1 d .
H18 H 0.640(2) 0.493(2) -0.0711(12) 0.105(8) Uiso 1 1 d .
H19 H 0.5894(18) 0.4219(15) 0.0221(10) 0.074(6) Uiso 1 1 d .
H21 H 0.219(2) 0.3358(18) 0.1108(12) 0.095(8) Uiso 1 1 d .
H22 H 0.058(3) 0.431(2) 0.1443(14) 0.125(10) Uiso 1 1 d .
H23 H 0.082(3) 0.517(2) 0.2335(14) 0.131(10) Uiso 1 1 d .
H24 H 0.275(2) 0.503(2) 0.2894(13) 0.118(9) Uiso 1 1 d .
H25 H 0.429(3) 0.4070(19) 0.2516(13) 0.112(10) Uiso 1 1 d .
H27 H 0.597(2) 0.4448(18) 0.1428(11) 0.097(8) Uiso 1 1 d .
H28 H 0.789(3) 0.491(2) 0.1879(12) 0.112(9) Uiso 1 1 d .
H29 H 0.888(3) 0.383(2) 0.2518(13) 0.115(9) Uiso 1 1 d .
H30 H 0.800(2) 0.2298(19) 0.2733(12) 0.105(8) Uiso 1 1 d .
H31 H 0.606(2) 0.1913(18) 0.2296(11) 0.092(7) Uiso 1 1 d .

loop_
_atom_site_aniso_label
_atom_site_aniso_U_11
_atom_site_aniso_U_22
_atom_site_aniso_U_33
_atom_site_aniso_U_23
_atom_site_aniso_U_13
_atom_site_aniso_U_12
O1 0.0806(9) 0.0516(7) 0.0549(8) -0.0031(6) 0.0108(6) 0.0068(6)
N1 0.0834(12) 0.0558(9) 0.0609(10) 0.0019(8) 0.0143(9) -0.0051(8)
N2 0.0828(12) 0.0525(9) 0.0675(10) -0.0032(8) -0.0022(9) 0.0111(8)
N3 0.0866(13) 0.0659(10) 0.0736(11) 0.0088(9) 0.0095(10) 0.0126(9)
N4 0.1075(17) 0.1098(17) 0.132(2) -0.0181(15) 0.0419(16) 0.0200(14)
B1 0.0787(16) 0.0505(11) 0.0547(13) -0.0031(9) 0.0117(11) -0.0020(10)
C1 0.0707(13) 0.0517(10) 0.0607(12) -0.0001(9) -0.0023(10) 0.0011(9)
C2 0.0697(12) 0.0495(10) 0.0590(11) -0.0047(8) 0.0050(10) 0.0048(9)
C3 0.0644(12) 0.0529(10) 0.0548(11) -0.0056(8) 0.0052(9) 0.0016(9)
C4 0.139(3) 0.0727(16) 0.095(2) 0.0053(16) 0.051(2) -0.0101(18)
C5 0.092(2) 0.0537(12) 0.094(2) 0.0000(12) 0.0126(16) -0.0079(12)
C6 0.0729(13) 0.0658(12) 0.0693(13) 0.0043(10) 0.0101(11) 0.0095(10)
C7 0.0932(17) 0.0684(13) 0.113(2) 0.0153(14) 0.0325(16) 0.0166(12)
C8 0.0961(19) 0.0688(14) 0.132(2) 0.0012(15) 0.0314(17) 0.0159(13)
C9 0.0785(15) 0.0790(14) 0.0933(17) -0.0145(13) 0.0211(13) 0.0067(12)
C10 0.0939(18) 0.0912(17) 0.0845(17) 0.0039(14) 0.0183(14) 0.0063(14)
C11 0.0932(17) 0.0665(13) 0.0836(16) 0.0053(12) 0.0050(13) 0.0097(12)
C12 0.109(3) 0.099(2) 0.188(5) -0.037(3) 0.036(3) 0.022(2)
C13 0.136(3) 0.186(4) 0.117(3) -0.016(3) 0.056(3) 0.022(3)
C14 0.0724(13) 0.0544(10) 0.0571(12) 0.0024(9) 0.0077(10) 0.0106(9)
C15 0.1011(17) 0.0644(13) 0.0598(13) -0.0028(10) 0.0080(12) 0.0145(12)
C16 0.130(2) 0.0887(17) 0.0608(15) 0.0009(13) 0.0155(14) 0.0237(15)
C17 0.132(2) 0.098(2) 0.0703(17) 0.0188(15) 0.0327(16) 0.0199(16)
C18 0.130(2) 0.0716(15) 0.0891(19) 0.0177(14) 0.0261(16) -0.0034(15)
C19 0.1079(18) 0.0610(12) 0.0688(15) -0.0011(11) 0.0147(13) -0.0018(12)
C20 0.0720(14) 0.0585(11) 0.0649(13) -0.0028(9) 0.0151(11) -0.0038(9)
C21 0.0760(17) 0.1047(18) 0.0852(18) -0.0181(15) 0.0101(14) 0.0019(13)
C22 0.0748(19) 0.131(2) 0.118(2) -0.017(2) 0.0110(18) 0.0175(17)
C23 0.096(2) 0.0944(19) 0.131(3) -0.0181(18) 0.038(2) 0.0147(16)
C24 0.098(2) 0.0906(17) 0.107(2) -0.0344(16) 0.0309(18) -0.0024(15)
C25 0.0830(17) 0.0761(14) 0.0795(16) -0.0180(12) 0.0195(14) 0.0002(12)
C26 0.0748(13) 0.0560(10) 0.0557(11) -0.0027(9) 0.0127(10) 0.0054(9)
C27 0.0836(16) 0.0672(13) 0.0857(16) 0.0051(12) -0.0027(13) -0.0019(12)
C28 0.0888(19) 0.0883(17) 0.101(2) 0.0039(15) 0.0013(16) -0.0183(15)
C29 0.0794(18) 0.126(2) 0.095(2) 0.0043(18) -0.0077(16) -0.0132(17)
C30 0.093(2) 0.112(2) 0.0841(18) 0.0191(16) -0.0105(15) 0.0011(17)
C31 0.0893(17) 0.0769(14) 0.0661(13) 0.0074(11) 0.0061(12) -0.0004(13)
C1A 0.341(14) 0.245(9) 0.259(10) 0.030(7) -0.046(10) 0.023(10)
C2A 0.240(14) 0.224(13) 0.214(14) -0.115(11) -0.146(13) 0.088(11)
C3A 0.34(3) 0.18(2) 0.208(17) -0.016(13) -0.140(19) -0.052(17)
C4A 0.112(5) 0.088(4) 0.094(4) -0.007(3) -0.023(4) 0.012(4)
C5A 0.079(4) 0.058(3) 0.119(6) -0.006(3) 0.002(4) 0.012(3)
C6A 0.38(3) 0.192(14) 0.202(16) -0.085(12) 0.142(17) -0.165(17)
C1B 0.292(10) 0.207(7) 0.225(7) 0.008(6) -0.017(7) -0.009(6)
C2B 0.215(17) 0.204(13) 0.219(14) 0.011(10) -0.055(12) -0.044(11)
C3B 0.082(7) 0.165(15) 0.34(2) -0.063(15) 0.082(11) -0.039(8)
C4B 0.238(15) 0.105(6) 0.130(7) -0.006(5) -0.004(8) 0.001(7)
C5B 0.32(4) 0.84(9) 0.69(7) -0.71(7) 0.05(4) -0.09(5)
C6B 0.156(12) 0.169(11) 0.39(3) -0.156(15) -0.045(13) 0.037(9)

loop_
_atom_type_symbol
_atom_type_description
_atom_type_scat_dispersion_real
_atom_type_scat_dispersion_imag
_atom_type_scat_source
C C 0.0033 0.0016 'International Tables Vol C Tables 4.2.6.8 and 6.1.1.4'
H H 0.0000 0.0000 'International Tables Vol C Tables 4.2.6.8 and 6.1.1.4'
B B 0.0013 0.0007 'International Tables Vol C Tables 4.2.6.8 and 6.1.1.4'
N N 0.0061 0.0033 'International Tables Vol C Tables 4.2.6.8 and 6.1.1.4'
O O 0.0106 0.0060 'International Tables Vol C Tables 4.2.6.8 and 6.1.1.4'

loop_
_geom_angle_atom_site_label_1
_geom_angle_atom_site_label_2
_geom_angle_atom_site_label_3
_geom_angle
C3 O1 B1 118.19(14)
C1 N1 C4 121.13(19)
C1 N1 B1 119.89(16)
C4 N1 B1 118.95(18)
N3 N2 C2 117.60(17)
N2 N3 C6 113.06(17)
C9 N4 C12 121.2(3)
C9 N4 C13 120.2(3)
C12 N4 C13 117.8(3)
O1 B1 N1 104.42(15)
O1 B1 C26 110.34(16)
N1 B1 C26 109.71(16)
O1 B1 C20 106.09(16)
N1 B1 C20 111.91(17)
C26 B1 C20 113.89(16)
N1 C1 C2 118.12(16)
N1 C1 C5 121.0(2)
C2 C1 C5 120.77(19)
C3 C2 N2 114.42(17)
C3 C2 C1 118.47(16)
N2 C2 C1 126.83(16)
O1 C3 C2 120.93(17)
O1 C3 C14 113.99(15)
C2 C3 C14 125.07(16)
N1 C4 H41 111(2)
N1 C4 H42 107(2)
H41 C4 H42 108(3)
N1 C4 H43 110(3)
H41 C4 H43 115(4)
H42 C4 H43 106(4)
C1 C5 H51 106.5(16)
C1 C5 H52 113.7(19)
H51 C5 H52 112(3)
C1 C5 H53 108.0(16)
H51 C5 H53 105(2)
H52 C5 H53 111(3)
C7 C6 C11 118.6(2)
C7 C6 N3 116.8(2)
C11 C6 N3 124.61(19)
C6 C7 C8 120.8(3)
C6 C7 H7 118.8(15)
C8 C7 H7 120.4(15)
C7 C8 C9 121.8(2)
C7 C8 H8 118.7(16)
C9 C8 H8 119.5(16)
N4 C9 C10 121.7(2)
N4 C9 C8 121.2(2)
C10 C9 C8 117.0(2)
C9 C10 C11 121.0(3)
C9 C10 H10 122.0(14)
C11 C10 H10 117.0(14)
C6 C11 C10 120.7(2)
C6 C11 H11 118.9(16)
C10 C11 H11 120.3(16)
N4 C12 H121 108(3)
N4 C12 H122 114.6(18)
H121 C12 H122 102(3)
N4 C12 H123 114(2)
H121 C12 H123 129(3)
H122 C12 H123 86(3)
N4 C13 H131 109.5
N4 C13 H132 109.5
H131 C13 H132 109.5
N4 C13 H133 109.5
H131 C13 H133 109.5
H132 C13 H133 109.5
C19 C14 C15 118.71(19)
C19 C14 C3 118.93(18)
C15 C14 C3 122.26(17)
C16 C15 C14 120.4(2)
C16 C15 H15 120.8(14)
C14 C15 H15 118.7(14)
C17 C16 C15 120.2(3)
C17 C16 H16 122.9(14)
C15 C16 H16 116.9(14)
C18 C17 C16 120.2(2)
C18 C17 H17 119.7(15)
C16 C17 H17 120.0(15)
C17 C18 C19 120.2(2)
C17 C18 H18 120.2(15)
C19 C18 H18 119.3(16)
C14 C19 C18 120.2(2)
C14 C19 H19 118.8(13)
C18 C19 H19 120.6(13)
C25 C20 C21 115.7(2)
C25 C20 B1 122.7(2)
C21 C20 B1 121.5(2)
C22 C21 C20 122.7(3)
C22 C21 H21 119.2(16)
C20 C21 H21 117.8(16)
C23 C22 C21 119.7(3)
C23 C22 H22 120.1(18)
C21 C22 H22 120.1(18)
C24 C23 C22 119.7(3)
C24 C23 H23 121.0(18)
C22 C23 H23 119.3(18)
C23 C24 C25 119.8(3)
C23 C24 H24 122.8(16)
C25 C24 H24 117.3(16)
C20 C25 C24 122.3(3)
C20 C25 H25 119.7(17)
C24 C25 H25 118.0(17)
C31 C26 C27 115.6(2)
C31 C26 B1 124.26(19)
C27 C26 B1 120.02(19)
C28 C27 C26 122.6(2)
C28 C27 H27 122.3(14)
C26 C27 H27 115.0(14)
C29 C28 C27 119.6(3)
C29 C28 H28 121.2(16)
C27 C28 H28 119.1(16)
C28 C29 C30 120.0(3)
C28 C29 H29 117.9(17)
C30 C29 H29 122.0(17)
C31 C30 C29 119.6(3)
C31 C30 H30 119.7(15)
C29 C30 H30 120.6(15)
C30 C31 C26 122.5(2)
C30 C31 H31 119.5(14)
C26 C31 H31 117.9(14)
C4B C1A C6A 48.1(4)
C4B C1A C2A 72.8(4)
C6A C1A C2A 119.9
C3B C2A C3A 7.1(6)
C3B C2A C1A 106.2(4)
C3A C2A C1A 110.2
C3B C2A C4B 62.7(3)
C3A C2A C4B 66.0(2)
C1A C2A C4B 44.5(2)
C2B C3A C2A 172.3(7)
C2B C3A C4A 62.7(6)
C2A C3A C4A 123.0
C2B C3A C4B 118.8(6)
C2A C3A C4B 67.9(2)
C4A C3A C4B 57.3(2)
C6B C4A C1B 64.1(3)
C6B C4A C5A 64.6(6)
C1B C4A C5A 127.9(7)
C6B C4A C5B 62.3(4)
C1B C4A C5B 126.1(6)
C5A C4A C5B 4.3(5)
C6B C4A C2B 139.6(6)
C1B C4A C2B 75.5(4)
C5A C4A C2B 154.9(6)
C5B C4A C2B 157.8(6)
C6B C4A C3A 177.5(6)
C1B C4A C3A 115.6(7)
C5A C4A C3A 116.1
C5B C4A C3A 118.2(4)
C2B C4A C3A 40.1(6)
C6B C4A C3B 175.8(6)
C1B C4A C3B 118.6(6)
C5A C4A C3B 112.1(4)
C5B C4A C3B 114.6(5)
C2B C4A C3B 43.3(3)
C3A C4A C3B 6.4(5)
C6B C4A C4B 113.4(6)
C1B C4A C4B 171.0(6)
C5A C4A C4B 48.8(4)
C5B C4A C4B 51.2(3)
C2B C4A C4B 106.6(5)
C3A C4A C4B 67.3(3)
C3B C4A C4B 63.4(3)
C4B C5A C6A 48.9(4)
C4B C5A C4A 74.8(4)
C6A C5A C4A 123.5
C4B C5A C6B 127.5(7)
C6A C5A C6B 174.5(5)
C4A C5A C6B 52.6(5)
C4B C6A C1A 64.1(4)
C4B C6A C5A 60.2(4)
C1A C6A C5A 123.8
C4B C6A C5B 62.2(4)
C1A C6A C5B 125.1(3)
C5A C6A C5B 4.1(4)
C4A C1B C6B 52.9(4)
C4A C1B C2B 53.5(4)
C6B C1B C2B 106.4
C3A C2B C3B 8.3(7)
C3A C2B C4A 77.2(5)
C3B C2B C4A 75.4(3)
C3A C2B C1B 128.1(4)
C3B C2B C1B 126.2
C4A C2B C1B 51.0(3)
C2B C3B C2A 157.9(7)
C2B C3B C4A 61.3(3)
C2A C3B C4A 125.2(7)
C2B C3B C4B 120.2
C2A C3B C4B 71.5(6)
C4A C3B C4B 59.1(3)
C6A C4B C5A 70.9(6)
C6A C4B C1A 67.8(4)
C5A C4B C1A 138.1(8)
C6A C4B C5B 70.8(7)
C5A C4B C5B 3.9(5)
C1A C4B C5B 137.2(8)
C6A C4B C4A 127.1(7)
C5A C4B C4A 56.4(3)
C1A C4B C4A 161.6(7)
C5B C4B C4A 56.3(3)
C6A C4B C3B 174.9(7)
C5A C4B C3B 113.8(4)
C1A C4B C3B 107.2(8)
C5B C4B C3B 113.8
C4A C4B C3B 57.5(3)
C6A C4B C3A 172.9(8)
C5A C4B C3A 111.7(5)
C1A C4B C3A 108.5(6)
C5B C4B C3A 111.3(4)
C4A C4B C3A 55.4(3)
C3B C4B C3A 5.1(4)
C6A C4B C2A 129.2(5)
C5A C4B C2A 152.9(7)
C1A C4B C2A 62.7(3)
C5B C4B C2A 150.5(5)
C4A C4B C2A 100.0(5)
C3B C4B C2A 45.7(5)
C3A C4B C2A 46.1(2)
C4B C5B C6B 125.4
C4B C5B C4A 72.5(3)
C6B C5B C4A 53.0(3)
C4B C5B C6A 47.0(5)
C6B C5B C6A 171.9(5)
C4A C5B C6A 119.5(6)
C4A C6B C5B 64.7(4)
C4A C6B C1B 62.9(4)
C5B C6B C1B 127.3
C4A C6B C5A 62.8(3)
C5B C6B C5A 4.1(4)
C1B C6B C5A 124.9(3)

loop_
_geom_bond_atom_site_label_1
_geom_bond_atom_site_label_2
_geom_bond_distance
O1 C3 1.313(2)
O1 B1 1.520(3)
N1 C1 1.303(2)
N1 C4 1.478(3)
N1 B1 1.588(3)
N2 N3 1.248(2)
N2 C2 1.411(2)
N3 C6 1.434(3)
N4 C9 1.376(3)
N4 C12 1.432(5)
N4 C13 1.440(4)
B1 C26 1.610(3)
B1 C20 1.612(3)
C1 C2 1.450(3)
C1 C5 1.498(3)
C2 C3 1.381(3)
C3 C14 1.480(3)
C4 H41 0.91(4)
C4 H42 0.95(4)
C4 H43 1.06(7)
C5 H51 0.94(3)
C5 H52 1.00(4)
C5 H53 1.01(3)
C6 C7 1.367(3)
C6 C11 1.374(3)
C7 C8 1.376(3)
C7 H7 1.03(3)
C8 C9 1.384(4)
C8 H8 1.00(3)
C9 C10 1.383(3)
C10 C11 1.391(3)
C10 H10 0.99(3)
C11 H11 0.97(3)
C12 H121 0.90(4)
C12 H122 1.03(4)
C12 H123 1.11(5)
C13 H131 0.9600
C13 H132 0.9600
C13 H133 0.9600
C14 C19 1.383(3)
C14 C15 1.387(3)
C15 C16 1.379(3)
C15 H15 0.97(2)
C16 C17 1.373(4)
C16 H16 1.03(3)
C17 C18 1.359(4)
C17 H17 1.00(3)
C18 C19 1.393(3)
C18 H18 1.01(3)
C19 H19 0.96(2)
C20 C25 1.384(3)
C20 C21 1.388(3)
C21 C22 1.384(4)
C21 H21 0.92(3)
C22 C23 1.369(4)
C22 H22 0.97(3)
C23 C24 1.366(4)
C23 H23 0.99(3)
C24 C25 1.393(4)
C24 H24 1.01(3)
C25 H25 0.96(3)
C26 C31 1.386(3)
C26 C27 1.398(3)
C27 C28 1.375(4)
C27 H27 0.97(3)
C28 C29 1.360(4)
C28 H28 1.00(3)
C29 C30 1.379(4)
C29 H29 0.95(3)
C30 C31 1.374(4)
C30 H30 1.00(3)
C31 H31 0.99(3)
C1A C4B 1.247(6)
C1A C6A 1.2845
C1A C2A 1.5798
C2A C3B 1.283(12)
C2A C3A 1.3208
C2A C4B 1.699(9)
C3A C2B 0.987(12)
C3A C4A 1.4933
C3A C4B 1.675(9)
C4A C6B 1.178(8)
C4A C1B 1.315(7)
C4A C5A 1.3178
C4A C5B 1.332(8)
C4A C2B 1.360(9)
C4A C3B 1.501(8)
C4A C4B 1.527(7)
C5A C4B 1.190(8)
C5A C6A 1.2961
C5A C6B 1.339(9)
C6A C4B 1.033(9)
C6A C5B 1.334(10)
C1B C6B 1.3281
C1B C2B 1.6377
C2B C3B 1.0637
C3B C4B 1.5923
C4B C5B 1.2485
C5B C6B 1.3047
